data_4022863
loop_
_publ_author_name
'Weike Su'
'Jiuxi Chen'
'Huayue Wu'
'Can Jin'

_publ_section_title
;
 A General and Efficient Method for the Selective Synthesis
 of \b-Hydroxy Sulfides and \b-Hydroxy Sulfoxides Catalyzed by
 Gallium(III) Triflate
;
_journal_name_full 'Journal of Organic Chemistry'
_journal_page_first 4524
_journal_page_last 4527
_journal_paper_doi 10.1021/jo0700124
_journal_volume 72
_journal_year 2007
_chemical_formula_moiety 'C12 H15 F O2 S'
_chemical_formula_sum 'C12 H15 F O2 S'
_chemical_formula_weight 242.30
_chemical_name_systematic
; 
 ? 
;
_space_group_IT_number 14
_symmetry_cell_setting monoclinic
_symmetry_space_group_name_Hall '-P 2ybc'
_symmetry_space_group_name_H-M 'P 1 21/c 1'
_atom_sites_solution_hydrogens geom
_atom_sites_solution_primary direct
_atom_sites_solution_secondary difmap
_audit_creation_method SHELXL-97
_cell_angle_alpha 90.00
_cell_angle_beta 101.646(2)
_cell_angle_gamma 90.00
_cell_formula_units_Z 4
_cell_length_a 7.7348(8)
_cell_length_b 9.2886(10)
_cell_length_c 16.2800(17)
_cell_measurement_reflns_used 1371
_cell_measurement_temperature 298(2)
_cell_measurement_theta_max 24.23
_cell_measurement_theta_min 2.68
_cell_volume 1145.6(2)
_computing_cell_refinement 'SAINT (Bruker, 2002)'
_computing_data_collection 'SMART (Bruker, 2002)'
_computing_data_reduction SAINT
_computing_molecular_graphics 'SHELXTL(Bruker, 2002)'
_computing_publication_material SHELXL97
_computing_structure_refinement 'SHELXL97 (Sheldrick, 1997)'
_computing_structure_solution 'SHELXS97 (Sheldrick, 1997)'
_diffrn_ambient_temperature 298(2)
_diffrn_measured_fraction_theta_full 1.000
_diffrn_measured_fraction_theta_max 1.000
_diffrn_measurement_device_type 'Bruker APEX area-detector diffractometer'
_diffrn_measurement_method '\f and \w scan'
_diffrn_radiation_monochromator graphite
_diffrn_radiation_source 'fine-focus sealed tube'
_diffrn_radiation_type MoK\a
_diffrn_radiation_wavelength 0.71073
_diffrn_reflns_av_R_equivalents 0.0276
_diffrn_reflns_av_sigmaI/netI 0.0335
_diffrn_reflns_limit_h_max 8
_diffrn_reflns_limit_h_min -9
_diffrn_reflns_limit_k_max 11
_diffrn_reflns_limit_k_min -8
_diffrn_reflns_limit_l_max 19
_diffrn_reflns_limit_l_min -18
_diffrn_reflns_number 5814
_diffrn_reflns_theta_full 25.02
_diffrn_reflns_theta_max 25.02
_diffrn_reflns_theta_min 2.54
_diffrn_standards_number 0
_exptl_absorpt_coefficient_mu 0.278
_exptl_absorpt_correction_T_max 0.9574
_exptl_absorpt_correction_T_min 0.9413
_exptl_absorpt_correction_type multi-scan
_exptl_absorpt_process_details '(SADABS; Bruker, 2002)'
_exptl_crystal_colour Colorless
_exptl_crystal_density_diffrn 1.405
_exptl_crystal_density_method 'not measured'
_exptl_crystal_description Block
_exptl_crystal_F_000 512
_exptl_crystal_size_max 0.26
_exptl_crystal_size_mid 0.13
_exptl_crystal_size_min 0.12
_refine_diff_density_max 0.340
_refine_diff_density_min -0.246
_refine_diff_density_rms 0.049
_refine_ls_extinction_method none
_refine_ls_goodness_of_fit_ref 1.228
_refine_ls_hydrogen_treatment constr
_refine_ls_matrix_type full
_refine_ls_number_parameters 146
_refine_ls_number_reflns 2020
_refine_ls_number_restraints 0
_refine_ls_restrained_S_all 1.228
_refine_ls_R_factor_all 0.0714
_refine_ls_R_factor_gt 0.0628
_refine_ls_shift/su_max 0.000
_refine_ls_shift/su_mean 0.000
_refine_ls_structure_factor_coef Fsqd
_refine_ls_weighting_details 'calc w=1/[\s^2^(Fo^2^)+(0.0429P)^2^+0.6746P] where P=(Fo^2^+2Fc^2^)/3'
_refine_ls_weighting_scheme calc
_refine_ls_wR_factor_gt 0.1248
_refine_ls_wR_factor_ref 0.1293
_reflns_number_gt 1797
_reflns_number_total 2020
_reflns_threshold_expression I>2\s(I)
_cod_data_source_file jo0700124si20070104_110441.cif
_cod_data_source_block su5m
_cod_depositor_comments
;
The following automatic conversions were performed:
'_symmetry_cell_setting' value 'Monoclinic' changed to 'monoclinic'
according to '/home/saulius/struct/CIF-dictionaries/cif_core.dic'
dictionary named 'cif_core.dic' version 2.4.1 from
2010-06-29.

'_exptl_absorpt_correction_type' value 'Multi-scan' changed
to 'multi-scan' according to
'/home/saulius/struct/CIF-dictionaries/cif_core.dic' dictionary named
'cif_core.dic' version 2.4.1 from 2010-06-29.

Automatic conversion script
Id: cif_fix_enum 1527 2010-12-29 10:47:43Z saulius 
;
_cod_original_sg_symbol_H-M 'P 21/c'
_cod_database_code 4022863

loop_
_symmetry_equiv_pos_as_xyz
'x, y, z'
'-x, y+1/2, -z+1/2'
'-x, -y, -z'
'x, -y-1/2, z-1/2'

loop_
_atom_site_label
_atom_site_type_symbol
_atom_site_fract_x
_atom_site_fract_y
_atom_site_fract_z
_atom_site_U_iso_or_equiv
_atom_site_adp_type
_atom_site_occupancy
_atom_site_symmetry_multiplicity
_atom_site_calc_flag
_atom_site_refinement_flags
S1 S 0.04503(9) 0.19185(9) 0.31308(5) 0.0426(3) Uani 1 1 d .
F1 F 0.2923(3) 0.5664(3) 0.60287(14) 0.0826(7) Uani 1 1 d .
O1 O 0.0252(3) 0.2855(3) 0.23641(14) 0.0656(7) Uani 1 1 d .
O2 O 0.1594(3) -0.0888(2) 0.40736(12) 0.0454(6) Uani 1 1 d .
H2 H 0.1141 -0.1345 0.3654 0.068 Uiso 1 1 calc R
C1 C 0.2372(4) 0.4800(4) 0.5353(2) 0.0523(9) Uani 1 1 d .
C2 C 0.1650(4) 0.3504(4) 0.5477(2) 0.0484(8) Uani 1 1 d .
H2A H 0.1561 0.3216 0.6014 0.058 Uiso 1 1 calc R
C3 C 0.1054(4) 0.2624(3) 0.47988(18) 0.0420(7) Uani 1 1 d .
H3 H 0.0541 0.1739 0.4870 0.050 Uiso 1 1 calc R
C4 C 0.1229(3) 0.3074(3) 0.40077(18) 0.0370(7) Uani 1 1 d .
C5 C 0.1929(4) 0.4406(4) 0.3894(2) 0.0478(8) Uani 1 1 d .
H5 H 0.2011 0.4711 0.3359 0.057 Uiso 1 1 calc R
C6 C 0.2508(4) 0.5286(4) 0.4577(2) 0.0575(9) Uani 1 1 d .
H6 H 0.2980 0.6189 0.4511 0.069 Uiso 1 1 calc R
C7 C 0.2468(3) 0.0881(3) 0.31210(16) 0.0312(6) Uani 1 1 d .
H7 H 0.2193 0.0223 0.2642 0.037 Uiso 1 1 calc R
C8 C 0.3006(3) -0.0052(3) 0.38986(16) 0.0317(6) Uani 1 1 d .
H8 H 0.3385 0.0596 0.4376 0.038 Uiso 1 1 calc R
C9 C 0.4589(4) -0.0955(3) 0.38105(18) 0.0399(7) Uani 1 1 d .
H9A H 0.4250 -0.1618 0.3346 0.048 Uiso 1 1 calc R
H9B H 0.4966 -0.1519 0.4316 0.048 Uiso 1 1 calc R
C10 C 0.6127(4) -0.0034(3) 0.36605(19) 0.0442(8) Uani 1 1 d .
H10A H 0.6548 0.0565 0.4148 0.053 Uiso 1 1 calc R
H10B H 0.7090 -0.0652 0.3580 0.053 Uiso 1 1 calc R
C11 C 0.5564(4) 0.0912(4) 0.28959(19) 0.0457(8) Uani 1 1 d .
H11A H 0.5269 0.0312 0.2399 0.055 Uiso 1 1 calc R
H11B H 0.6536 0.1533 0.2832 0.055 Uiso 1 1 calc R
C12 C 0.3980(3) 0.1825(3) 0.29739(18) 0.0387(7) Uani 1 1 d .
H12A H 0.3604 0.2381 0.2465 0.046 Uiso 1 1 calc R
H12B H 0.4307 0.2492 0.3438 0.046 Uiso 1 1 calc R

loop_
_atom_site_aniso_label
_atom_site_aniso_U_11
_atom_site_aniso_U_22
_atom_site_aniso_U_33
_atom_site_aniso_U_23
_atom_site_aniso_U_13
_atom_site_aniso_U_12
S1 0.0264(4) 0.0575(5) 0.0413(4) 0.0024(4) 0.0009(3) 0.0054(3)
F1 0.0771(15) 0.0770(16) 0.0839(16) -0.0326(13) -0.0070(12) 0.0049(12)
O1 0.0610(15) 0.0863(19) 0.0433(13) 0.0151(13) -0.0041(11) 0.0321(14)
O2 0.0492(12) 0.0518(14) 0.0356(11) -0.0006(10) 0.0096(9) -0.0204(11)
C1 0.0412(18) 0.052(2) 0.059(2) -0.0120(18) 0.0009(15) 0.0087(16)
C2 0.0516(19) 0.053(2) 0.0410(18) 0.0026(16) 0.0099(15) 0.0165(17)
C3 0.0435(17) 0.0389(17) 0.0463(18) 0.0093(15) 0.0153(14) 0.0077(14)
C4 0.0264(14) 0.0413(18) 0.0432(17) 0.0052(14) 0.0071(12) 0.0064(13)
C5 0.0469(18) 0.046(2) 0.055(2) 0.0115(16) 0.0216(15) 0.0080(15)
C6 0.048(2) 0.038(2) 0.088(3) 0.000(2) 0.0181(18) 0.0003(16)
C7 0.0297(14) 0.0350(16) 0.0282(14) -0.0010(12) 0.0041(11) 0.0006(12)
C8 0.0348(15) 0.0320(15) 0.0265(14) -0.0037(12) 0.0020(11) -0.0057(12)
C9 0.0471(17) 0.0323(17) 0.0369(16) -0.0012(13) 0.0005(13) 0.0025(13)
C10 0.0327(16) 0.0482(19) 0.0496(18) -0.0012(15) 0.0034(13) 0.0065(14)
C11 0.0313(15) 0.057(2) 0.0508(18) 0.0027(16) 0.0116(13) -0.0012(14)
C12 0.0333(15) 0.0414(18) 0.0414(16) 0.0123(14) 0.0073(12) 0.0013(13)

loop_
_atom_type_symbol
_atom_type_description
_atom_type_scat_dispersion_real
_atom_type_scat_dispersion_imag
_atom_type_scat_source
C C 0.0033 0.0016 'International Tables Vol C Tables 4.2.6.8 and 6.1.1.4'
H H 0.0000 0.0000 'International Tables Vol C Tables 4.2.6.8 and 6.1.1.4'
O O 0.0106 0.0060 'International Tables Vol C Tables 4.2.6.8 and 6.1.1.4'
F F 0.0171 0.0103 'International Tables Vol C Tables 4.2.6.8 and 6.1.1.4'
S S 0.1246 0.1234 'International Tables Vol C Tables 4.2.6.8 and 6.1.1.4'

loop_
_geom_angle_atom_site_label_1
_geom_angle_atom_site_label_2
_geom_angle_atom_site_label_3
_geom_angle
O1 S1 C4 106.07(15)
O1 S1 C7 103.92(13)
C4 S1 C7 99.89(12)
C8 O2 H2 109.5
C2 C1 F1 118.2(3)
C2 C1 C6 122.8(3)
F1 C1 C6 118.9(3)
C1 C2 C3 119.2(3)
C1 C2 H2A 120.4
C3 C2 H2A 120.4
C2 C3 C4 119.1(3)
C2 C3 H3 120.4
C4 C3 H3 120.4
C5 C4 C3 120.7(3)
C5 C4 S1 120.6(2)
C3 C4 S1 118.7(2)
C4 C5 C6 119.7(3)
C4 C5 H5 120.1
C6 C5 H5 120.1
C1 C6 C5 118.5(3)
C1 C6 H6 120.8
C5 C6 H6 120.8
C12 C7 C8 111.7(2)
C12 C7 S1 112.41(19)
C8 C7 S1 112.43(17)
C12 C7 H7 106.6
C8 C7 H7 106.6
S1 C7 H7 106.6
O2 C8 C9 112.8(2)
O2 C8 C7 112.8(2)
C9 C8 C7 109.1(2)
O2 C8 H8 107.3
C9 C8 H8 107.3
C7 C8 H8 107.3
C8 C9 C10 112.1(2)
C8 C9 H9A 109.2
C10 C9 H9A 109.2
C8 C9 H9B 109.2
C10 C9 H9B 109.2
H9A C9 H9B 107.9
C11 C10 C9 110.7(2)
C11 C10 H10A 109.5
C9 C10 H10A 109.5
C11 C10 H10B 109.5
C9 C10 H10B 109.5
H10A C10 H10B 108.1
C10 C11 C12 111.0(2)
C10 C11 H11A 109.4
C12 C11 H11A 109.4
C10 C11 H11B 109.4
C12 C11 H11B 109.4
H11A C11 H11B 108.0
C11 C12 C7 110.6(2)
C11 C12 H12A 109.5
C7 C12 H12A 109.5
C11 C12 H12B 109.5
C7 C12 H12B 109.5
H12A C12 H12B 108.1

loop_
_geom_bond_atom_site_label_1
_geom_bond_atom_site_label_2
_geom_bond_distance
S1 O1 1.504(2)
S1 C4 1.790(3)
S1 C7 1.837(3)
F1 C1 1.359(4)
O2 C8 1.415(3)
O2 H2 0.8200
C1 C2 1.359(5)
C1 C6 1.364(5)
C2 C3 1.377(4)
C2 H2A 0.9300
C3 C4 1.386(4)
C3 H3 0.9300
C4 C5 1.378(4)
C5 C6 1.380(5)
C5 H5 0.9300
C6 H6 0.9300
C7 C12 1.518(4)
C7 C8 1.521(4)
C7 H7 0.9800
C8 C9 1.515(4)
C8 H8 0.9800
C9 C10 1.525(4)
C9 H9A 0.9700
C9 H9B 0.9700
C10 C11 1.514(4)
C10 H10A 0.9700
C10 H10B 0.9700
C11 C12 1.517(4)
C11 H11A 0.9700
C11 H11B 0.9700
C12 H12A 0.9700
C12 H12B 0.9700

loop_
_geom_hbond_atom_site_label_D
_geom_hbond_atom_site_label_H
_geom_hbond_atom_site_label_A
_geom_hbond_distance_DH
_geom_hbond_distance_HA
_geom_hbond_distance_DA
_geom_hbond_angle_DHA
_geom_hbond_site_symmetry_A
O2 H2 O1 0.82 1.93 2.744(3) 169.4 2_545

loop_
_geom_torsion_atom_site_label_1
_geom_torsion_atom_site_label_2
_geom_torsion_atom_site_label_3
_geom_torsion_atom_site_label_4
_geom_torsion
F1 C1 C2 C3 178.8(3)
C6 C1 C2 C3 1.2(5)
C1 C2 C3 C4 0.9(4)
C2 C3 C4 C5 -2.4(4)
C2 C3 C4 S1 179.9(2)
O1 S1 C4 C5 -16.1(3)
C7 S1 C4 C5 91.7(2)
O1 S1 C4 C3 161.6(2)
C7 S1 C4 C3 -90.7(2)
C3 C4 C5 C6 1.8(4)
S1 C4 C5 C6 179.4(2)
C2 C1 C6 C5 -1.8(5)
F1 C1 C6 C5 -179.3(3)
C4 C5 C6 C1 0.2(5)
O1 S1 C7 C12 47.7(2)
C4 S1 C7 C12 -61.7(2)
O1 S1 C7 C8 174.8(2)
C4 S1 C7 C8 65.4(2)
C12 C7 C8 O2 177.0(2)
S1 C7 C8 O2 49.5(3)
C12 C7 C8 C9 -56.9(3)
S1 C7 C8 C9 175.62(18)
O2 C8 C9 C10 -177.5(2)
C7 C8 C9 C10 56.3(3)
C8 C9 C10 C11 -56.4(3)
C9 C10 C11 C12 55.4(3)
C10 C11 C12 C7 -56.1(3)
C8 C7 C12 C11 57.4(3)
S1 C7 C12 C11 -175.12(19)
